data_4338292
loop_
_publ_author_name
'Ibrahim, Masooma'
'Haider, Ali'
'Lan, Yanhua'
'Bassil, Bassem S.'
'Carey, Akina M.'
'Liu, Rongji'
'Zhang, Guangjin'
'Keita, Bineta'
'Li, Wenhui'
'Kostakis, George E.'
'Powell, Annie K.'
'Kortz, Ulrich'

_publ_section_title
;
 Multinuclear Cobalt(II)-Containing Heteropolytungstates: Structure,
 Magnetism, and Electrochemistry.
;
_journal_issue 10
_journal_name_full 'Inorganic chemistry'
_journal_page_first 5179
_journal_page_last 5188
_journal_paper_doi 10.1021/ic500298u
_journal_volume 53
_journal_year 2014
_chemical_formula_sum 'Co16 Ge4 H244 K1.5 Na30.5 O280 P4 W36'
_chemical_formula_weight 13461.50
_chemical_name_systematic
; 
 ? 
;
_space_group_crystal_system cubic
_space_group_IT_number 203
_space_group_name_Hall '-F 2uv 2vw 3'
_space_group_name_H-M_alt 'F d -3 :2'
_symmetry_space_group_name_Hall '-F 2uv 2vw 3'
_symmetry_space_group_name_H-M 'F d -3 :2'
_audit_creation_method SHELXL-2013
_cell_angle_alpha 90
_cell_angle_beta 90
_cell_angle_gamma 90
_cell_formula_units_Z 8
_cell_length_a 35.5650(9)
_cell_length_b 35.5650(9)
_cell_length_c 35.5650(9)
_cell_measurement_reflns_used 9940
_cell_measurement_temperature 100(2)
_cell_measurement_theta_max 25.93
_cell_measurement_theta_min 2.98
_cell_volume 44985(2)
_computing_cell_refinement 'Bruker SAINT'
_computing_data_collection 'Bruker APEX2'
_computing_data_reduction 'Bruker SAINT'
_computing_molecular_graphics 'Bruker SHELXTL'
_computing_publication_material 'Bruker SHELXTL'
_computing_structure_refinement 'SHELXL-2013 (Sheldrick, 2013)'
_computing_structure_solution 'SHELXS-97 (Sheldrick, 2008)'
_diffrn_ambient_temperature 100(2)
_diffrn_measured_fraction_theta_full 0.996
_diffrn_measured_fraction_theta_max 0.998
_diffrn_measurement_device_type 'Bruker APEX-II CCD'
_diffrn_measurement_method '\f and \w scans'
_diffrn_radiation_type MoK\a
_diffrn_radiation_wavelength 0.71073
_diffrn_reflns_av_R_equivalents 0.1020
_diffrn_reflns_av_unetI/netI 0.0308
_diffrn_reflns_Laue_measured_fraction_full 0.996
_diffrn_reflns_Laue_measured_fraction_max 0.998
_diffrn_reflns_limit_h_max 41
_diffrn_reflns_limit_h_min -49
_diffrn_reflns_limit_k_max 48
_diffrn_reflns_limit_k_min -50
_diffrn_reflns_limit_l_max 50
_diffrn_reflns_limit_l_min -50
_diffrn_reflns_number 151051
_diffrn_reflns_point_group_measured_fraction_full 0.996
_diffrn_reflns_point_group_measured_fraction_max 0.998
_diffrn_reflns_theta_full 25.242
_diffrn_reflns_theta_max 30.499
_diffrn_reflns_theta_min 3.437
_exptl_absorpt_coefficient_mu 20.261
_exptl_absorpt_correction_T_max 0.0237
_exptl_absorpt_correction_T_min 0.0023
_exptl_absorpt_correction_type multi-scan
_exptl_absorpt_process_details SADABS
_exptl_crystal_colour purple
_exptl_crystal_density_diffrn 3.975
_exptl_crystal_description block
_exptl_crystal_F_000 49056
_exptl_crystal_size_max 0.340
_exptl_crystal_size_mid 0.260
_exptl_crystal_size_min 0.200
_refine_diff_density_max 3.780
_refine_diff_density_min -2.181
_refine_diff_density_rms 0.384
_refine_ls_extinction_method none
_refine_ls_goodness_of_fit_ref 1.004
_refine_ls_hydrogen_treatment undef
_refine_ls_matrix_type full
_refine_ls_number_parameters 139
_refine_ls_number_reflns 5740
_refine_ls_number_restraints 0
_refine_ls_restrained_S_all 1.004
_refine_ls_R_factor_all 0.1165
_refine_ls_R_factor_gt 0.0733
_refine_ls_shift/su_max 0.001
_refine_ls_shift/su_mean 0.000
_refine_ls_structure_factor_coef Fsqd
_refine_ls_weighting_details 'w=1/[\s^2^(Fo^2^)+(0.1000P)^2^+9000.0000P] where P=(Fo^2^+2Fc^2^)/3'
_refine_ls_weighting_scheme calc
_refine_ls_wR_factor_gt 0.1881
_refine_ls_wR_factor_ref 0.2433
_reflns_Friedel_coverage 0.000
_reflns_number_gt 3890
_reflns_number_total 5740
_reflns_threshold_expression 'I > 2\s(I)'
_cod_data_source_file ic500298u_si_003.cif
_cod_data_source_block try
_cod_depositor_comments
;
Adding full bibliography for 4338292--4338293.cif.

2024-01-11
Space group name changed to comply with IUCR recomendations
                 miguel
;
_cod_original_cell_volume 44985(3)
_cod_original_formula_sum 'H244 Co16 Ge4 K1.50 Na30.50 O280 P4 W36'
_cod_database_code 4338292
_shelx_space_group_comment
; 
The symmetry employed for this shelxl refinement is uniquely defined 
by the following loop, which should always be used as a source of 
symmetry information in preference to the above space-group names. 
They are only intended as comments. 
;
_shelx_estimated_absorpt_t_min 0.055
_shelx_estimated_absorpt_t_max 0.107
_shelxl_version_number 2013-4

loop_
_space_group_symop_operation_xyz
'x, y, z'
'-x+1/4, -y+1/4, z'
'-x+1/4, y, -z+1/4'
'x, -y+1/4, -z+1/4'
'z, x, y'
'z, -x+1/4, -y+1/4'
'-z+1/4, -x+1/4, y'
'-z+1/4, x, -y+1/4'
'y, z, x'
'-y+1/4, z, -x+1/4'
'y, -z+1/4, -x+1/4'
'-y+1/4, -z+1/4, x'
'x, y+1/2, z+1/2'
'-x+1/4, -y+3/4, z+1/2'
'-x+1/4, y+1/2, -z+3/4'
'x, -y+3/4, -z+3/4'
'z, x+1/2, y+1/2'
'z, -x+3/4, -y+3/4'
'-z+1/4, -x+3/4, y+1/2'
'-z+1/4, x+1/2, -y+3/4'
'y, z+1/2, x+1/2'
'-y+1/4, z+1/2, -x+3/4'
'y, -z+3/4, -x+3/4'
'-y+1/4, -z+3/4, x+1/2'
'x+1/2, y, z+1/2'
'-x+3/4, -y+1/4, z+1/2'
'-x+3/4, y, -z+3/4'
'x+1/2, -y+1/4, -z+3/4'
'z+1/2, x, y+1/2'
'z+1/2, -x+1/4, -y+3/4'
'-z+3/4, -x+1/4, y+1/2'
'-z+3/4, x, -y+3/4'
'y+1/2, z, x+1/2'
'-y+3/4, z, -x+3/4'
'y+1/2, -z+1/4, -x+3/4'
'-y+3/4, -z+1/4, x+1/2'
'x+1/2, y+1/2, z'
'-x+3/4, -y+3/4, z'
'-x+3/4, y+1/2, -z+1/4'
'x+1/2, -y+3/4, -z+1/4'
'z+1/2, x+1/2, y'
'z+1/2, -x+3/4, -y+1/4'
'-z+3/4, -x+3/4, y'
'-z+3/4, x+1/2, -y+1/4'
'y+1/2, z+1/2, x'
'-y+3/4, z+1/2, -x+1/4'
'y+1/2, -z+3/4, -x+1/4'
'-y+3/4, -z+3/4, x'
'-x, -y, -z'
'x-1/4, y-1/4, -z'
'x-1/4, -y, z-1/4'
'-x, y-1/4, z-1/4'
'-z, -x, -y'
'-z, x-1/4, y-1/4'
'z-1/4, x-1/4, -y'
'z-1/4, -x, y-1/4'
'-y, -z, -x'
'y-1/4, -z, x-1/4'
'-y, z-1/4, x-1/4'
'y-1/4, z-1/4, -x'
'-x, -y+1/2, -z+1/2'
'x-1/4, y+1/4, -z+1/2'
'x-1/4, -y+1/2, z+1/4'
'-x, y+1/4, z+1/4'
'-z, -x+1/2, -y+1/2'
'-z, x+1/4, y+1/4'
'z-1/4, x+1/4, -y+1/2'
'z-1/4, -x+1/2, y+1/4'
'-y, -z+1/2, -x+1/2'
'y-1/4, -z+1/2, x+1/4'
'-y, z+1/4, x+1/4'
'y-1/4, z+1/4, -x+1/2'
'-x+1/2, -y, -z+1/2'
'x+1/4, y-1/4, -z+1/2'
'x+1/4, -y, z+1/4'
'-x+1/2, y-1/4, z+1/4'
'-z+1/2, -x, -y+1/2'
'-z+1/2, x-1/4, y+1/4'
'z+1/4, x-1/4, -y+1/2'
'z+1/4, -x, y+1/4'
'-y+1/2, -z, -x+1/2'
'y+1/4, -z, x+1/4'
'-y+1/2, z-1/4, x+1/4'
'y+1/4, z-1/4, -x+1/2'
'-x+1/2, -y+1/2, -z'
'x+1/4, y+1/4, -z'
'x+1/4, -y+1/2, z-1/4'
'-x+1/2, y+1/4, z-1/4'
'-z+1/2, -x+1/2, -y'
'-z+1/2, x+1/4, y-1/4'
'z+1/4, x+1/4, -y'
'z+1/4, -x+1/2, y-1/4'
'-y+1/2, -z+1/2, -x'
'y+1/4, -z+1/2, x-1/4'
'-y+1/2, z+1/4, x-1/4'
'y+1/4, z+1/4, -x'

loop_
_atom_site_label
_atom_site_type_symbol
_atom_site_fract_x
_atom_site_fract_y
_atom_site_fract_z
_atom_site_U_iso_or_equiv
_atom_site_adp_type
_atom_site_occupancy
_atom_site_site_symmetry_order
_atom_site_calc_flag
_atom_site_refinement_flags_posn
_atom_site_refinement_flags_adp
_atom_site_refinement_flags_occupancy
Ge1 Ge 0.01512(4) 0.51512(4) 0.23488(4) 0.0450(7) Uani 1 3 d S T P
W1 W 0.07428(2) 0.43764(2) 0.21182(2) 0.0538(2) Uani 1 1 d . . .
W2 W 0.09579(3) 0.48975(2) 0.28683(2) 0.0550(2) Uani 1 1 d . . .
W3 W -0.02304(3) 0.42413(3) 0.25080(3) 0.0780(3) Uani 1 1 d . . .
Co1 Co 0.10763(6) 0.52231(6) 0.20157(6) 0.0379(4) Uani 1 1 d . . .
Co2 Co 0.09290(5) 0.59290(5) 0.15710(5) 0.0327(6) Uani 1 3 d S T P
P1 P 0.17806(10) 0.57194(10) 0.17806(10) 0.0355(12) Uani 1 3 d S T P
O1CO O 0.0974(3) 0.5974(3) 0.0974(3) 0.031(3) Uiso 1 3 d S . P
O1P O 0.1607(3) 0.5327(3) 0.1798(3) 0.040(2) Uiso 1 1 d . . .
O1C O 0.1091(3) 0.4649(3) 0.1889(3) 0.048(3) Uiso 1 1 d . . .
O1B O 0.0365(3) 0.4479(4) 0.1746(3) 0.049(3) Uiso 1 1 d . . .
O1A O 0.0863(4) 0.3923(4) 0.1995(4) 0.067(4) Uiso 1 1 d . . .
O1G O -0.0136(4) 0.4864(4) 0.2636(4) 0.062(6) Uiso 1 3 d S . P
O2B O 0.1295(3) 0.5100(3) 0.2561(3) 0.047(3) Uiso 1 1 d . . .
O2G O 0.0606(4) 0.4969(3) 0.2341(3) 0.047(3) Uiso 1 1 d . . .
O2A O 0.1233(4) 0.4786(4) 0.3247(4) 0.064(3) Uiso 1 1 d . . .
O3C O -0.0312(5) 0.4417(5) 0.2021(5) 0.071(4) Uiso 1 1 d . . .
O3B O -0.0363(6) 0.3760(6) 0.2484(6) 0.090(5) Uiso 1 1 d . . .
O3A O -0.0132(6) 0.4274(6) 0.3050(5) 0.085(5) Uiso 1 1 d . . .
O12C O 0.0791(3) 0.5361(3) 0.1530(3) 0.040(2) Uiso 1 1 d . . .
O12 O 0.0978(4) 0.4408(4) 0.2602(4) 0.060(3) Uiso 1 1 d . . .
O13 O 0.0281(5) 0.4221(5) 0.2413(5) 0.071(4) Uiso 1 1 d . . .
Na1 Na 0.1870(4) 0.5417(4) 0.2682(4) 0.095(3) Uani 1 1 d . . .
Na2 Na 0.0645(7) 0.3974(7) 0.3034(7) 0.094(6) Uiso 0.5 1 d . . P
O1W O 0.2451(5) 0.5682(5) 0.3027(5) 0.073(4) Uiso 1 1 d . . .
O2W O 0.1496(7) 0.5775(7) 0.3064(7) 0.048(5) Uiso 0.5 1 d . . P
O3W O 0.1258(11) 0.3794(11) 0.2963(10) 0.082(9) Uiso 0.5 1 d . . P
O5W O 0.1232(10) 0.4042(9) 0.3505(9) 0.072(8) Uiso 0.5 1 d . . P
O6W O 0.2257(12) 0.5336(11) 0.2415(10) 0.087(11) Uiso 0.5 1 d . . P
O4W O 0.1103(12) 0.3504(12) 0.2748(12) 0.041(9) Uiso 0.25 1 d . . P

loop_
_atom_site_aniso_label
_atom_site_aniso_U_11
_atom_site_aniso_U_22
_atom_site_aniso_U_33
_atom_site_aniso_U_23
_atom_site_aniso_U_13
_atom_site_aniso_U_12
Ge1 0.0450(7) 0.0450(7) 0.0450(7) 0.0092(6) 0.0092(6) -0.0092(6)
W1 0.0662(5) 0.0375(3) 0.0578(4) 0.0105(3) -0.0011(3) -0.0035(3)
W2 0.0683(5) 0.0543(4) 0.0425(4) 0.0145(3) 0.0013(3) 0.0026(3)
W3 0.0819(7) 0.0638(6) 0.0884(7) 0.0232(5) 0.0147(5) -0.0266(5)
Co1 0.0402(10) 0.0359(9) 0.0375(10) 0.0032(8) -0.0003(8) 0.0013(8)
Co2 0.0327(6) 0.0327(6) 0.0327(6) 0.0011(7) 0.0011(7) -0.0011(7)
P1 0.0355(12) 0.0355(12) 0.0355(12) 0.0044(13) -0.0044(13) 0.0044(13)
Na1 0.097(8) 0.094(8) 0.094(8) 0.022(6) -0.008(6) -0.006(6)

loop_
_atom_type_symbol
_atom_type_description
_atom_type_scat_dispersion_real
_atom_type_scat_dispersion_imag
_atom_type_scat_source
O O 0.0106 0.0060 'International Tables Vol C Tables 4.2.6.8 and 6.1.1.4'
H H 0.0000 0.0000 'International Tables Vol C Tables 4.2.6.8 and 6.1.1.4'
Na Na 0.0362 0.0249 'International Tables Vol C Tables 4.2.6.8 and 6.1.1.4'
P P 0.1023 0.0942 'International Tables Vol C Tables 4.2.6.8 and 6.1.1.4'
K K 0.2009 0.2494 'International Tables Vol C Tables 4.2.6.8 and 6.1.1.4'
Co Co 0.3494 0.9721 'International Tables Vol C Tables 4.2.6.8 and 6.1.1.4'
Ge Ge 0.1547 1.8001 'International Tables Vol C Tables 4.2.6.8 and 6.1.1.4'
W W -0.8490 6.8722 'International Tables Vol C Tables 4.2.6.8 and 6.1.1.4'

loop_
_geom_angle_atom_site_label_1
_geom_angle_atom_site_label_2
_geom_angle_atom_site_label_3
_geom_angle
_geom_angle_site_symmetry_1
_geom_angle_site_symmetry_3
O2G Ge1 O2G 109.7(4) 47_455 20
O2G Ge1 O2G 109.7(4) 47_455 .
O2G Ge1 O2G 109.7(4) 20 .
O2G Ge1 O1G 109.3(4) 47_455 .
O2G Ge1 O1G 109.3(4) 20 .
O2G Ge1 O1G 109.3(4) . .
O1A W1 O1C 102.9(7) . .
O1A W1 O12 100.1(7) . .
O1C W1 O12 94.3(6) . .
O1A W1 O1B 100.1(7) . .
O1C W1 O1B 94.0(5) . .
O12 W1 O1B 155.9(6) . .
O1A W1 O13 94.4(7) . .
O1C W1 O13 162.7(6) . .
O12 W1 O13 84.5(7) . .
O1B W1 O13 80.9(6) . .
O1A W1 O2G 174.3(6) . .
O1C W1 O2G 78.8(5) . .
O12 W1 O2G 74.3(5) . .
O1B W1 O2G 85.2(5) . .
O13 W1 O2G 84.3(6) . .
O1A W1 Na2 83.1(7) . .
O1C W1 Na2 134.9(6) . .
O12 W1 Na2 41.2(6) . .
O1B W1 Na2 129.5(6) . .
O13 W1 Na2 48.7(6) . .
O2G W1 Na2 91.9(5) . .
O2A W2 O2B 101.1(6) . .
O2A W2 O1B 101.3(6) . 20
O2B W2 O1B 94.5(5) . 20
O2A W2 O12 98.8(7) . .
O2B W2 O12 92.2(6) . .
O1B W2 O12 157.2(6) 20 .
O2A W2 O3C 95.7(7) . 20
O2B W2 O3C 163.1(6) . 20
O1B W2 O3C 83.8(6) 20 20
O12 W2 O3C 83.5(6) . 20
O2A W2 O2G 172.7(6) . .
O2B W2 O2G 79.6(5) . .
O1B W2 O2G 85.9(5) 20 .
O12 W2 O2G 73.9(5) . .
O3C W2 O2G 83.5(6) 20 .
O2A W2 Na2 80.4(7) . .
O2B W2 Na2 134.1(6) . .
O1B W2 Na2 130.6(6) 20 .
O12 W2 Na2 43.3(6) . .
O3C W2 Na2 47.4(6) 20 .
O2G W2 Na2 93.9(5) . .
O3B W3 O13 102.4(8) . .
O3B W3 O3C 103.7(8) . .
O13 W3 O3C 89.8(7) . .
O3B W3 O3A 98.7(9) . .
O13 W3 O3A 90.4(8) . .
O3C W3 O3A 157.0(8) . .
O3B W3 O3A 97.8(9) . 47_455
O13 W3 O3A 159.8(8) . 47_455
O3C W3 O3A 86.7(8) . 47_455
O3A W3 O3A 85.2(12) . 47_455
O3B W3 O1G 168.9(9) . .
O13 W3 O1G 86.0(7) . .
O3C W3 O1G 83.3(6) . .
O3A W3 O1G 73.8(7) . .
O3A W3 O1G 73.8(7) 47_455 .
O12C Co1 O1P 95.4(4) . .
O12C Co1 O1C 93.7(5) . .
O1P Co1 O1C 94.0(5) . .
O12C Co1 O12C 81.8(6) . 20
O1P Co1 O12C 94.1(4) . 20
O1C Co1 O12C 171.1(5) . 20
O12C Co1 O2B 171.4(5) . .
O1P Co1 O2B 92.5(5) . .
O1C Co1 O2B 89.2(5) . .
O12C Co1 O2B 94.2(4) 20 .
O12C Co1 O2G 99.3(4) . .
O1P Co1 O2G 161.9(5) . .
O1C Co1 O2G 74.6(5) . .
O12C Co1 O2G 98.4(4) 20 .
O2B Co1 O2G 73.7(5) . .
O12C Co2 O12C 81.7(5) 20 47_455
O12C Co2 O12C 81.7(5) 20 .
O12C Co2 O12C 81.7(5) 47_455 .
O12C Co2 O1CO 167.5(3) 20 .
O12C Co2 O1CO 107.6(4) 47_455 .
O12C Co2 O1CO 91.2(4) . .
O12C Co2 O1CO 91.2(4) 20 3
O12C Co2 O1CO 167.5(3) 47_455 3
O12C Co2 O1CO 107.6(4) . 3
O1CO Co2 O1CO 81.0(6) . 3
O12C Co2 O1CO 107.6(4) 20 4_565
O12C Co2 O1CO 91.2(4) 47_455 4_565
O12C Co2 O1CO 167.5(3) . 4_565
O1CO Co2 O1CO 81.0(6) . 4_565
O1CO Co2 O1CO 81.0(6) 3 4_565
O1P P1 O1P 110.4(4) . 18
O1P P1 O1P 110.4(4) . 48
O1P P1 O1P 110.4(4) 18 48
O1P P1 O1CO 108.6(5) . 3
O1P P1 O1CO 108.6(5) 18 3
O1P P1 O1CO 108.6(5) 48 3
O1P P1 Na1 73.1(5) . .
O1P P1 Na1 42.4(5) 18 .
O1P P1 Na1 106.4(5) 48 .
O1CO P1 Na1 141.5(2) 3 .
O1P P1 Na1 106.4(5) . 18
O1P P1 Na1 73.2(5) 18 18
O1P P1 Na1 42.4(5) 48 18
O1CO P1 Na1 141.5(2) 3 18
Na1 P1 Na1 65.3(4) . 18
O1P P1 Na1 42.4(5) . 48
O1P P1 Na1 106.4(5) 18 48
O1P P1 Na1 73.2(5) 48 48
O1CO P1 Na1 141.5(2) 3 48
Na1 P1 Na1 65.3(4) . 48
Na1 P1 Na1 65.3(4) 18 48
P1 O1CO Co2 119.1(4) 3 4_565
P1 O1CO Co2 119.1(4) 3 3
Co2 O1CO Co2 98.3(5) 4_565 3
P1 O1CO Co2 119.1(4) 3 .
Co2 O1CO Co2 98.3(5) 4_565 .
Co2 O1CO Co2 98.3(5) 3 .
P1 O1P Co1 123.0(6) . .
P1 O1P Na1 113.2(7) . 48
Co1 O1P Na1 116.8(6) . 48
W1 O1C Co1 114.7(6) . .
W2 O1B W1 158.8(7) 47_455 .
Ge1 O1G W3 121.9(6) . 20
Ge1 O1G W3 121.9(6) . 47_455
W3 O1G W3 94.6(7) 20 47_455
Ge1 O1G W3 121.9(6) . .
W3 O1G W3 94.6(7) 20 .
W3 O1G W3 94.6(7) 47_455 .
W2 O2B Co1 113.3(6) . .
W2 O2B Na1 131.5(7) . .
Co1 O2B Na1 112.5(6) . .
Ge1 O2G Co1 123.7(6) . .
Ge1 O2G W2 122.7(6) . .
Co1 O2G W2 93.5(5) . .
Ge1 O2G W1 122.8(6) . .
Co1 O2G W1 91.9(4) . .
W2 O2G W1 93.7(5) . .
W3 O3C W2 149.0(10) . 47_455
W3 O3C Na2 112.6(9) . 47_455
W2 O3C Na2 98.2(8) 47_455 47_455
W3 O3A W3 117.6(10) . 20
W3 O3A Na2 97.2(9) . .
W3 O3A Na2 97.0(9) 20 .
Co1 O12C Co2 93.2(4) . .
Co1 O12C Co1 132.3(6) . 47_455
Co2 O12C Co1 92.1(4) . 47_455
W1 O12 W2 117.7(7) . .
W1 O12 Na2 108.2(9) . .
W2 O12 Na2 103.5(8) . .
W3 O13 W1 151.6(10) . .
W3 O13 Na2 109.5(9) . .
W1 O13 Na2 97.1(8) . .
O6W Na1 O6W 30(2) . 48
O6W Na1 O2W 153.9(17) . .
O6W Na1 O2W 171.8(13) 48 .
O6W Na1 O2B 121.1(15) . .
O6W Na1 O2B 91.7(10) 48 .
O2W Na1 O2B 82.6(8) . .
O6W Na1 O1W 99.9(15) . 90
O6W Na1 O1W 93.9(12) 48 90
O2W Na1 O1W 91.7(9) . 90
O2B Na1 O1W 86.5(6) . 90
O6W Na1 O1P 78.0(14) . 18
O6W Na1 O1P 85.0(11) 48 18
O2W Na1 O1P 89.6(8) . 18
O2B Na1 O1P 95.8(6) . 18
O1W Na1 O1P 177.4(8) 90 18
O6W Na1 O1W 71.3(14) . .
O6W Na1 O1W 98.3(11) 48 .
O2W Na1 O1W 88.8(9) . .
O2B Na1 O1W 161.6(7) . .
O1W Na1 O1W 77.5(4) 90 .
O1P Na1 O1W 100.3(6) 18 .
O6W Na1 O6W 9.4(17) . 18
O6W Na1 O6W 22.4(13) 48 18
O2W Na1 O6W 159.2(12) . 18
O2B Na1 O6W 112.3(11) . 18
O1W Na1 O6W 103.3(10) 90 18
O1P Na1 O6W 74.8(9) 18 18
O1W Na1 O6W 80.7(11) . 18
O6W Na1 P1 66.5(13) . .
O6W Na1 P1 64.0(11) 48 .
O2W Na1 P1 109.3(8) . .
O2B Na1 P1 84.2(4) . .
O1W Na1 P1 155.6(7) 90 .
O1P Na1 P1 24.4(3) 18 .
O1W Na1 P1 114.1(5) . .
O6W Na1 P1 60.2(8) 18 .
O6W Na1 Na1 45.0(13) . 48
O6W Na1 Na1 16.7(9) 48 48
O2W Na1 Na1 155.6(8) . 48
O2B Na1 Na1 76.1(6) . 48
O1W Na1 Na1 98.5(6) 90 48
O1P Na1 Na1 81.0(4) 18 48
O1W Na1 Na1 115.0(5) . 48
O6W Na1 Na1 36.3(10) 18 48
P1 Na1 Na1 57.35(19) . 48
O6W Na1 Na1 21.7(14) . 18
O6W Na1 Na1 48.1(9) 48 18
O2W Na1 Na1 133.5(9) . 18
O2B Na1 Na1 132.1(6) . 18
O1W Na1 Na1 116.3(5) 90 18
O1P Na1 Na1 61.3(4) 18 18
O1W Na1 Na1 64.6(6) . 18
O6W Na1 Na1 25.9(9) 18 18
P1 Na1 Na1 57.34(19) . 18
Na1 Na1 Na1 60.001(1) 48 18
O6W Na1 Na1 69.5(14) . 90
O6W Na1 Na1 58.0(10) 48 90
O2W Na1 Na1 127.2(8) . 90
O2B Na1 Na1 86.6(5) . 90
O1W Na1 Na1 35.9(5) 90 90
O1P Na1 Na1 143.0(4) 18 90
O1W Na1 Na1 85.7(5) . 90
O6W Na1 Na1 70.2(8) 18 90
P1 Na1 Na1 120.8(3) . 90
Na1 Na1 Na1 63.67(18) 48 90
Na1 Na1 Na1 90.000(1) 18 90
O3W Na2 O12 69.5(12) . .
O3W Na2 O4W 33.1(14) . .
O12 Na2 O4W 81.7(13) . .
O3W Na2 O3C 119.6(14) . 20
O12 Na2 O3C 62.9(8) . 20
O4W Na2 O3C 144.0(15) . 20
O3W Na2 O5W 49.8(12) . .
O12 Na2 O5W 87.7(11) . .
O4W Na2 O5W 79.1(14) . .
O3C Na2 O5W 92.6(11) 20 .
O3W Na2 O13 117.2(14) . .
O12 Na2 O13 61.3(8) . .
O4W Na2 O13 101.2(14) . .
O3C Na2 O13 68.3(8) 20 .
O5W Na2 O13 148.3(13) . .
O3W Na2 O3A 172.9(15) . .
O12 Na2 O3A 103.5(10) . .
O4W Na2 O3A 147.3(15) . .
O3C Na2 O3A 55.8(7) 20 .
O5W Na2 O3A 132.7(12) . .
O13 Na2 O3A 56.8(7) . .
O3W Na2 W2 86.6(12) . .
O12 Na2 W2 33.2(5) . .
O4W Na2 W2 110.1(13) . .
O3C Na2 W2 34.4(5) 20 .
O5W Na2 W2 76.9(9) . .
O13 Na2 W2 73.2(7) . .
O3A Na2 W2 87.8(7) . .
O3W Na2 W1 85.3(12) . .
O12 Na2 W1 30.6(5) . .
O4W Na2 W1 80.6(12) . .
O3C Na2 W1 72.1(7) 20 .
O5W Na2 W1 117.1(11) . .
O13 Na2 W1 34.2(5) . .
O3A Na2 W1 88.0(7) . .
W2 Na2 W1 56.1(4) . .
Na1 O1W Na1 110.1(9) 72 .
O4W O3W Na2 84(3) . .
O6W O6W O6W 59.998(11) 18 48
O6W O6W Na1 156(4) 18 .
O6W O6W Na1 100(5) 48 .
O6W O6W Na1 50(4) 18 18
O6W O6W Na1 109(4) 48 18
Na1 O6W Na1 142(2) . 18
O6W O6W Na1 49(3) 18 48
O6W O6W Na1 14(3) 48 48
Na1 O6W Na1 109(2) . 48
Na1 O6W Na1 95.5(13) 18 48
O3W O4W Na2 63(2) . .

loop_
_geom_bond_atom_site_label_1
_geom_bond_atom_site_label_2
_geom_bond_distance
_geom_bond_site_symmetry_2
Ge1 O2G 1.742(12) 47_455
Ge1 O2G 1.742(12) 20
Ge1 O2G 1.742(13) .
Ge1 O1G 1.77(3) .
W1 O1A 1.725(16) .
W1 O1C 1.771(12) .
W1 O12 1.915(15) .
W1 O1B 1.923(12) .
W1 O13 2.026(17) .
W1 O2G 2.303(12) .
W1 Na2 3.57(3) .
W2 O2A 1.712(15) .
W2 O2B 1.776(12) .
W2 O1B 1.892(12) 20
W2 O12 1.983(15) .
W2 O3C 2.011(17) 20
W2 O2G 2.269(12) .
W2 Na2 3.52(3) .
W3 O3B 1.78(2) .
W3 O13 1.852(17) .
W3 O3C 1.863(17) .
W3 O3A 1.963(19) .
W3 O3A 1.964(19) 47_455
W3 O1G 2.285(14) .
Co1 O12C 2.063(11) .
Co1 O1P 2.074(11) .
Co1 O1C 2.091(12) .
Co1 O12C 2.100(11) 20
Co1 O2B 2.135(12) .
Co1 O2G 2.226(13) .
Co2 O12C 2.084(11) 20
Co2 O12C 2.084(11) 47_455
Co2 O12C 2.084(11) .
Co2 O1CO 2.134(8) .
Co2 O1CO 2.134(8) 3
Co2 O1CO 2.134(8) 4_565
P1 O1P 1.528(11) .
P1 O1P 1.528(11) 18
P1 O1P 1.528(11) 48
P1 O1CO 1.570(17) 3
P1 Na1 3.397(13) .
P1 Na1 3.397(13) 18
P1 Na1 3.397(13) 48
O1CO P1 1.570(17) 3
O1CO Co2 2.134(8) 4_565
O1CO Co2 2.134(8) 3
O1P Na1 2.491(16) 48
O1B W2 1.892(12) 47_455
O1G W3 2.285(14) 20
O1G W3 2.285(14) 47_455
O2B Na1 2.373(17) .
O3C W2 2.011(17) 47_455
O3C Na2 2.62(3) 47_455
O3A W3 1.964(19) 20
O3A Na2 2.96(3) .
O12C Co1 2.100(11) 47_455
O12 Na2 2.48(3) .
O13 Na2 2.71(3) .
Na1 O6W 1.70(4) .
Na1 O6W 2.18(5) 48
Na1 O2W 2.29(3) .
Na1 O1W 2.46(2) 90
Na1 O1P 2.491(16) 18
Na1 O1W 2.58(2) .
Na1 O6W 2.74(4) 18
Na1 Na1 3.67(2) 48
Na1 Na1 3.67(2) 18
Na1 Na1 4.13(2) 90
Na2 O3W 2.29(5) .
Na2 O4W 2.54(5) .
Na2 O3C 2.62(3) 20
Na2 O5W 2.69(4) .
O1W Na1 2.46(2) 72
O3W O4W 1.40(5) .
O6W O6W 1.10(6) 18
O6W O6W 1.10(6) 48
O6W Na1 2.18(5) 18
O6W Na1 2.74(4) 48
